data_7028551
loop_
_publ_author_name
'Tahara, Keishiro'
'Akita, Tetsuhiro'
'Katao, Shohei'
'Kikuchi, Jun-ichi'

_publ_section_title
;
 Construction of di- and tetra-ferrocenyl spiroborate complexes from
 catechol building blocks and their redox behaviors.
;
_journal_issue 3
_journal_name_full 'Dalton transactions (Cambridge, England : 2003)'
_journal_page_first 1368
_journal_page_last 1379
_journal_paper_doi 10.1039/c3dt52503a
_journal_volume 43
_journal_year 2014
_chemical_formula_moiety 'C28 H26 Fe2 O2'
_chemical_formula_sum 'C28 H26 Fe2 O2'
_chemical_formula_weight 506.21
_space_group_IT_number 14
_symmetry_cell_setting monoclinic
_symmetry_Int_Tables_number 14
_symmetry_space_group_name_Hall '-P 2yn'
_symmetry_space_group_name_H-M 'P 1 21/n 1'
_atom_sites_solution_hydrogens geom
_atom_sites_solution_primary direct
_atom_sites_solution_secondary difmap
_cell_angle_alpha 90.0000
_cell_angle_beta 100.8429(7)
_cell_angle_gamma 90.0000
_cell_formula_units_Z 4
_cell_length_a 15.1307(3)
_cell_length_b 7.41141(13)
_cell_length_c 20.2153(4)
_cell_measurement_reflns_used 42307
_cell_measurement_temperature 123
_cell_measurement_theta_max 30.52
_cell_measurement_theta_min 3.07
_cell_volume 2226.47(7)
_computing_cell_refinement 'RAPID AUTO'
_computing_data_collection 'RAPID AUTO (Rigaku, ????)'
_computing_data_reduction 'RAPID AUTO'
_computing_molecular_graphics 'CrystalStructure 4.0'
_computing_publication_material 'CrystalStructure 4.0 (Rigaku, 2010)'
_computing_structure_refinement 'SHELXL97 (Sheldrick, 2008)'
_computing_structure_solution 'Il Milione (Burla, et al., 2007)'
_diffrn_ambient_temperature 123
_diffrn_detector_area_resol_mean 10.000
_diffrn_measured_fraction_theta_full 0.998
_diffrn_measured_fraction_theta_max 0.998
_diffrn_measurement_device_type 'Rigaku R-AXIS RAPID'
_diffrn_measurement_method \w
_diffrn_radiation_type 'Mo K\a'
_diffrn_radiation_wavelength 0.71075
_diffrn_reflns_av_R_equivalents 0.0223
_diffrn_reflns_limit_h_max 21
_diffrn_reflns_limit_h_min -20
_diffrn_reflns_limit_k_max 10
_diffrn_reflns_limit_k_min -10
_diffrn_reflns_limit_l_max 28
_diffrn_reflns_limit_l_min -28
_diffrn_reflns_number 47096
_diffrn_reflns_theta_full 30.51
_diffrn_reflns_theta_max 30.51
_diffrn_standards_number 0
_exptl_absorpt_coefficient_mu 1.325
_exptl_absorpt_correction_T_max 0.864
_exptl_absorpt_correction_T_min 0.818
_exptl_absorpt_correction_type multi-scan
_exptl_absorpt_process_details 'ABSCOR (Rigaku, 1995)'
_exptl_crystal_colour orange
_exptl_crystal_density_diffrn 1.510
_exptl_crystal_density_method 'not measured'
_exptl_crystal_description block
_exptl_crystal_F_000 1048.00
_exptl_crystal_size_max 0.130
_exptl_crystal_size_mid 0.120
_exptl_crystal_size_min 0.110
_refine_diff_density_max 1.000
_refine_diff_density_min -0.420
_refine_ls_extinction_method none
_refine_ls_goodness_of_fit_ref 1.193
_refine_ls_hydrogen_treatment constr
_refine_ls_number_parameters 363
_refine_ls_number_reflns 6794
_refine_ls_number_restraints 0
_refine_ls_R_factor_gt 0.0305
_refine_ls_shift/su_max 0.001
_refine_ls_structure_factor_coef Fsqd
_refine_ls_weighting_details 'w = 1/[\s^2^(Fo^2^)+(0.0466P)^2^+0.6250P] where P=(Fo^2^+2Fc^2^)/3'
_refine_ls_weighting_scheme calc
_refine_ls_wR_factor_ref 0.0804
_reflns_number_gt 6465
_reflns_number_total 6794
_reflns_threshold_expression F^2^>2.0\s(F^2^)
_cod_data_source_file c3dt52503a.txt
_cod_data_source_block Fc2
_cod_database_code 7028551

loop_
_symmetry_equiv_pos_site_id
_symmetry_equiv_pos_as_xyz
1 +X,+Y,+Z
2 1/2-X,1/2+Y,1/2-Z
3 -X,-Y,-Z
4 1/2+X,1/2-Y,1/2+Z

loop_
_atom_site_label
_atom_site_type_symbol
_atom_site_fract_x
_atom_site_fract_y
_atom_site_fract_z
_atom_site_U_iso_or_equiv
_atom_site_adp_type
_atom_site_occupancy
_atom_site_symmetry_multiplicity
_atom_site_calc_flag
_atom_site_refinement_flags
Fe1 Fe 0.078116(10) -0.145394(19) 0.231348(7) 0.01136(5) Uani 1.0 4 d .
Fe2 Fe 0.315216(10) 0.16213(2) 0.524033(8) 0.01355(5) Uani 1.0 4 d .
O1 O -0.06369(6) 0.31992(12) 0.49761(4) 0.02038(16) Uani 1.0 4 d .
O2 O -0.14305(6) 0.31062(14) 0.37288(4) 0.02279(17) Uani 1.0 4 d .
C1 C -0.02637(9) 0.30563(18) 0.56780(6) 0.0239(3) Uani 1.0 4 d .
C2 C -0.01342(7) 0.25231(14) 0.45397(5) 0.01547(18) Uani 1.0 4 d .
C3 C 0.07456(7) 0.19382(15) 0.47144(5) 0.01542(18) Uani 1.0 4 d .
C4 C 0.12304(7) 0.13109(13) 0.42294(5) 0.01323(17) Uani 1.0 4 d .
C5 C 0.21597(7) 0.06552(14) 0.44720(5) 0.01374(18) Uani 1.0 4 d .
C6 C 0.29617(7) 0.11092(15) 0.42312(5) 0.01561(18) Uani 1.0 4 d .
C7 C 0.36843(7) 0.00392(16) 0.45899(6) 0.0182(2) Uani 1.0 4 d .
C8 C 0.33339(8) -0.10527(15) 0.50602(6) 0.0195(2) Uani 1.0 4 d .
C9 C 0.23989(8) -0.06708(15) 0.49917(6) 0.0179(2) Uani 1.0 4 d .
C10 C 0.27750(9) 0.40816(18) 0.55660(7) 0.0259(3) Uani 1.0 4 d .
C11 C 0.36371(9) 0.41932(17) 0.53848(7) 0.0273(3) Uani 1.0 4 d .
C12 C 0.42206(9) 0.29604(19) 0.57956(7) 0.0272(3) Uani 1.0 4 d .
C13 C 0.37213(9) 0.2074(2) 0.62272(6) 0.0275(3) Uani 1.0 4 d .
C14 C 0.28254(9) 0.2772(2) 0.60854(6) 0.0272(3) Uani 1.0 4 d .
C15 C -0.18846(9) 0.3094(3) 0.30466(7) 0.0365(4) Uani 1.0 4 d .
C16 C -0.05656(7) 0.24792(15) 0.38566(5) 0.01549(18) Uani 1.0 4 d .
C17 C -0.01013(7) 0.18349(14) 0.33794(5) 0.01403(18) Uani 1.0 4 d .
C18 C 0.07984(7) 0.12350(13) 0.35521(5) 0.01229(17) Uani 1.0 4 d .
C19 C 0.12275(6) 0.05716(13) 0.29992(5) 0.01229(17) Uani 1.0 4 d .
C20 C 0.10263(7) 0.12497(14) 0.23195(5) 0.01324(18) Uani 1.0 4 d .
C21 C 0.15821(7) 0.03309(15) 0.19318(5) 0.01593(19) Uani 1.0 4 d .
C22 C 0.21196(7) -0.09388(16) 0.23600(6) 0.01742(19) Uani 1.0 4 d .
C23 C 0.18979(7) -0.08085(15) 0.30144(5) 0.01558(18) Uani 1.0 4 d .
C24 C -0.03661(8) -0.25741(16) 0.25412(6) 0.0194(2) Uani 1.0 4 d .
C25 C -0.05408(7) -0.18170(16) 0.18799(6) 0.0192(2) Uani 1.0 4 d .
C26 C 0.00364(7) -0.26905(15) 0.14960(5) 0.0181(2) Uani 1.0 4 d .
C27 C 0.05663(8) -0.39878(15) 0.19192(6) 0.01765(19) Uani 1.0 4 d .
C28 C 0.03180(8) -0.39144(15) 0.25656(6) 0.0188(2) Uani 1.0 4 d .
H1A H 0.0287 0.3781 0.5782 0.0286 Uiso 1.0 4 calc R
H1B H -0.0121 0.1791 0.5792 0.0286 Uiso 1.0 4 calc R
H1C H -0.0701 0.3499 0.5941 0.0286 Uiso 1.0 4 calc R
H20 H 0.0592 0.2109 0.2170 0.0213 Uiso 1.0 4 calc R
H3 H 0.1032 0.1960 0.5175 0.0185 Uiso 1.0 4 calc R
H21 H 0.1579 0.0538 0.1464 0.0221 Uiso 1.0 4 calc R
H22 H 0.2536 -0.1761 0.2229 0.0232 Uiso 1.0 4 calc R
H6 H 0.3022 0.1957 0.3897 0.0249 Uiso 1.0 4 calc R
H7 H 0.4299 0.0112 0.4535 0.0308 Uiso 1.0 4 calc R
H8 H 0.3676 -0.1841 0.5372 0.0244 Uiso 1.0 4 calc R
H9 H 0.2011 -0.1203 0.5238 0.0283 Uiso 1.0 4 calc R
H10 H 0.2273 0.4705 0.5391 0.0383 Uiso 1.0 4 calc R
H11 H 0.3756 0.4989 0.5042 0.0402 Uiso 1.0 4 calc R
H12 H 0.4832 0.2714 0.5763 0.0347 Uiso 1.0 4 calc R
H13 H 0.3931 0.1135 0.6531 0.0457 Uiso 1.0 4 calc R
H14 H 0.2329 0.2379 0.6287 0.0400 Uiso 1.0 4 calc R
H15A H -0.1933 0.1850 0.2879 0.0438 Uiso 1.0 4 calc R
H15B H -0.1546 0.3817 0.2774 0.0438 Uiso 1.0 4 calc R
H15C H -0.2488 0.3605 0.3016 0.0438 Uiso 1.0 4 calc R
H23 H 0.2130 -0.1566 0.3389 0.0217 Uiso 1.0 4 calc R
H17 H -0.0396 0.1794 0.2921 0.0168 Uiso 1.0 4 calc R
H24 H -0.0630 -0.2157 0.2915 0.0305 Uiso 1.0 4 calc R
H25 H -0.0951 -0.0889 0.1726 0.0253 Uiso 1.0 4 calc R
H26 H 0.0075 -0.2375 0.1043 0.0171 Uiso 1.0 4 calc R
H27 H 0.1018 -0.4737 0.1816 0.0241 Uiso 1.0 4 calc R
H28 H 0.0566 -0.4617 0.2952 0.0277 Uiso 1.0 4 calc R

loop_
_atom_site_aniso_label
_atom_site_aniso_U_11
_atom_site_aniso_U_22
_atom_site_aniso_U_33
_atom_site_aniso_U_12
_atom_site_aniso_U_13
_atom_site_aniso_U_23
Fe1 0.01104(8) 0.01058(8) 0.01139(8) -0.00037(4) -0.00062(5) -0.00027(4)
Fe2 0.01401(8) 0.01282(8) 0.01206(8) 0.00101(5) -0.00207(6) -0.00173(5)
O1 0.0189(4) 0.0282(5) 0.0156(4) -0.0004(3) 0.0069(3) -0.0038(3)
O2 0.0133(4) 0.0359(5) 0.0189(4) 0.0069(4) 0.0022(3) -0.0030(4)
C1 0.0307(6) 0.0267(6) 0.0157(5) -0.0043(5) 0.0084(5) -0.0029(5)
C2 0.0156(5) 0.0168(5) 0.0149(5) -0.0019(4) 0.0052(4) -0.0013(4)
C3 0.0159(5) 0.0175(5) 0.0124(5) -0.0011(4) 0.0012(4) -0.0001(4)
C4 0.0128(4) 0.0130(4) 0.0132(5) -0.0003(4) 0.0005(4) 0.0007(4)
C5 0.0140(4) 0.0131(4) 0.0123(4) 0.0004(4) -0.0021(4) -0.0009(4)
C6 0.0147(5) 0.0185(5) 0.0124(5) 0.0009(4) -0.0006(4) -0.0008(4)
C7 0.0151(5) 0.0198(5) 0.0176(5) 0.0036(4) -0.0020(4) -0.0051(4)
C8 0.0205(5) 0.0129(5) 0.0215(5) 0.0029(4) -0.0052(4) -0.0001(4)
C9 0.0184(5) 0.0145(5) 0.0184(5) -0.0019(4) -0.0027(4) 0.0031(4)
C10 0.0254(6) 0.0210(6) 0.0276(6) 0.0072(5) -0.0048(5) -0.0105(5)
C11 0.0312(7) 0.0165(5) 0.0325(7) -0.0042(5) 0.0011(5) -0.0083(5)
C12 0.0190(6) 0.0272(6) 0.0320(7) -0.0003(5) -0.0044(5) -0.0159(6)
C13 0.0300(6) 0.0309(7) 0.0166(5) 0.0073(5) -0.0079(5) -0.0075(5)
C14 0.0265(6) 0.0344(7) 0.0195(6) 0.0043(5) 0.0016(5) -0.0097(5)
C15 0.0173(6) 0.0646(11) 0.0249(7) 0.0151(6) -0.0028(5) -0.0068(7)
C16 0.0118(4) 0.0172(5) 0.0170(5) 0.0008(4) 0.0018(4) -0.0003(4)
C17 0.0128(5) 0.0154(5) 0.0131(5) 0.0010(4) 0.0007(4) -0.0003(4)
C18 0.0124(4) 0.0115(4) 0.0124(4) -0.0001(4) 0.0009(4) -0.0003(4)
C19 0.0109(4) 0.0120(4) 0.0131(4) 0.0003(3) -0.0001(3) -0.0014(4)
C20 0.0139(5) 0.0115(4) 0.0140(5) -0.0011(4) 0.0016(4) 0.0002(4)
C21 0.0149(5) 0.0172(5) 0.0161(5) -0.0034(4) 0.0040(4) -0.0021(4)
C22 0.0117(5) 0.0199(5) 0.0199(5) 0.0007(4) 0.0007(4) -0.0066(4)
C23 0.0125(4) 0.0162(5) 0.0158(5) 0.0031(4) -0.0031(4) -0.0036(4)
C24 0.0183(5) 0.0199(5) 0.0206(5) -0.0048(4) 0.0052(4) 0.0002(4)
C25 0.0129(5) 0.0212(5) 0.0217(5) -0.0033(4) -0.0016(4) 0.0019(4)
C26 0.0181(5) 0.0197(5) 0.0145(5) -0.0065(4) -0.0020(4) -0.0008(4)
C27 0.0227(5) 0.0130(5) 0.0166(5) -0.0035(4) 0.0022(4) -0.0021(4)
C28 0.0249(6) 0.0144(5) 0.0166(5) -0.0035(4) 0.0026(4) 0.0014(4)

loop_
_atom_type_symbol
_atom_type_description
_atom_type_scat_dispersion_real
_atom_type_scat_dispersion_imag
_atom_type_scat_source
C C 0.0033 0.0016
;
International Tables for Crystallography
(1992, Vol. C, Tables 4.2.6.8 and 6.1.1.4)
;
H H 0.0000 0.0000
;
International Tables for Crystallography
(1992, Vol. C, Table 6.1.1.4)
;
O O 0.0106 0.0060
;
International Tables for Crystallography
(1992, Vol. C, Tables 4.2.6.8 and 6.1.1.4)
;
Fe Fe 0.3463 0.8444
;
International Tables for Crystallography
(1992, Vol. C, Tables 4.2.6.8 and 6.1.1.4)
;

loop_
_geom_angle_atom_site_label_1
_geom_angle_atom_site_label_2
_geom_angle_atom_site_label_3
_geom_angle
_geom_angle_publ_flag
C19 Fe1 C20 41.08(4) yes
C19 Fe1 C21 68.95(5) yes
C19 Fe1 C22 68.79(5) yes
C19 Fe1 C23 40.86(4) yes
C19 Fe1 C24 109.05(5) yes
C19 Fe1 C25 123.53(5) yes
C19 Fe1 C26 158.79(4) yes
C19 Fe1 C27 159.53(5) yes
C19 Fe1 C28 124.21(5) yes
C20 Fe1 C21 40.93(5) yes
C20 Fe1 C22 68.81(5) yes
C20 Fe1 C23 68.93(4) yes
C20 Fe1 C24 123.85(5) yes
C20 Fe1 C25 107.11(5) yes
C20 Fe1 C26 121.35(4) yes
C20 Fe1 C27 157.25(5) yes
C20 Fe1 C28 160.53(5) yes
C21 Fe1 C22 40.82(5) yes
C21 Fe1 C23 68.82(4) yes
C21 Fe1 C24 159.08(5) yes
C21 Fe1 C25 121.72(5) yes
C21 Fe1 C26 105.21(5) yes
C21 Fe1 C27 120.71(5) yes
C21 Fe1 C28 157.62(5) yes
C22 Fe1 C23 40.84(5) yes
C22 Fe1 C24 159.50(5) yes
C22 Fe1 C25 157.57(5) yes
C22 Fe1 C26 120.91(5) yes
C22 Fe1 C27 105.85(5) yes
C22 Fe1 C28 122.40(5) yes
C23 Fe1 C24 124.19(5) yes
C23 Fe1 C25 160.19(5) yes
C23 Fe1 C26 157.87(5) yes
C23 Fe1 C27 122.35(5) yes
C23 Fe1 C28 108.16(5) yes
C24 Fe1 C25 40.78(5) yes
C24 Fe1 C26 68.75(5) yes
C24 Fe1 C27 68.68(5) yes
C24 Fe1 C28 40.74(5) yes
C25 Fe1 C26 40.98(5) yes
C25 Fe1 C27 68.94(5) yes
C25 Fe1 C28 68.73(5) yes
C26 Fe1 C27 41.03(5) yes
C26 Fe1 C28 68.81(5) yes
C27 Fe1 C28 40.80(5) yes
C5 Fe2 C6 40.65(5) yes
C5 Fe2 C7 68.68(5) yes
C5 Fe2 C8 68.56(5) yes
C5 Fe2 C9 40.65(5) yes
C5 Fe2 C10 109.91(5) yes
C5 Fe2 C11 128.23(5) yes
C5 Fe2 C12 164.90(6) yes
C5 Fe2 C13 154.05(6) yes
C5 Fe2 C14 120.88(5) yes
C6 Fe2 C7 41.12(5) yes
C6 Fe2 C8 68.90(5) yes
C6 Fe2 C9 68.55(5) yes
C6 Fe2 C10 119.31(5) yes
C6 Fe2 C11 107.19(6) yes
C6 Fe2 C12 125.99(6) yes
C6 Fe2 C13 163.55(5) yes
C6 Fe2 C14 153.98(5) yes
C7 Fe2 C8 40.87(5) yes
C7 Fe2 C9 68.57(5) yes
C7 Fe2 C10 152.19(6) yes
C7 Fe2 C11 117.01(6) yes
C7 Fe2 C12 105.44(6) yes
C7 Fe2 C13 125.36(5) yes
C7 Fe2 C14 164.42(5) yes
C8 Fe2 C9 40.66(5) yes
C8 Fe2 C10 166.51(6) yes
C8 Fe2 C11 150.87(6) yes
C8 Fe2 C12 116.74(5) yes
C8 Fe2 C13 106.67(6) yes
C8 Fe2 C14 127.84(6) yes
C9 Fe2 C10 129.58(6) yes
C9 Fe2 C11 166.86(5) yes
C9 Fe2 C12 151.76(5) yes
C9 Fe2 C13 119.10(6) yes
C9 Fe2 C14 109.76(6) yes
C10 Fe2 C11 40.60(6) yes
C10 Fe2 C12 68.40(6) yes
C10 Fe2 C13 68.50(6) yes
C10 Fe2 C14 40.49(6) yes
C11 Fe2 C12 40.78(6) yes
C11 Fe2 C13 68.52(6) yes
C11 Fe2 C14 68.25(6) yes
C12 Fe2 C13 40.58(6) yes
C12 Fe2 C14 68.30(6) yes
C13 Fe2 C14 40.81(6) yes
C1 O1 C2 116.79(10) yes
C15 O2 C16 116.90(10) yes
O1 C2 C3 125.30(9) yes
O1 C2 C16 115.43(9) yes
C3 C2 C16 119.25(10) yes
C2 C3 C4 121.90(9) yes
C3 C4 C5 117.63(9) yes
C3 C4 C18 118.96(10) yes
C5 C4 C18 123.29(10) yes
Fe2 C5 C4 130.02(8) yes
Fe2 C5 C6 68.44(6) yes
Fe2 C5 C9 68.94(6) yes
C4 C5 C6 128.57(10) yes
C4 C5 C9 124.07(10) yes
C6 C5 C9 107.29(10) yes
Fe2 C6 C5 70.91(6) yes
Fe2 C6 C7 69.28(7) yes
C5 C6 C7 108.25(10) yes
Fe2 C7 C6 69.60(7) yes
Fe2 C7 C8 69.78(7) yes
C6 C7 C8 107.93(10) yes
Fe2 C8 C7 69.35(7) yes
Fe2 C8 C9 70.12(7) yes
C7 C8 C9 108.05(10) yes
Fe2 C9 C5 70.41(6) yes
Fe2 C9 C8 69.22(7) yes
C5 C9 C8 108.46(11) yes
Fe2 C10 C11 69.25(8) yes
Fe2 C10 C14 69.60(8) yes
C11 C10 C14 107.80(12) yes
Fe2 C11 C10 70.15(8) yes
Fe2 C11 C12 69.60(8) yes
C10 C11 C12 108.09(13) yes
Fe2 C12 C11 69.61(8) yes
Fe2 C12 C13 69.82(8) yes
C11 C12 C13 108.20(13) yes
Fe2 C13 C12 69.60(8) yes
Fe2 C13 C14 69.78(7) yes
C12 C13 C14 107.70(12) yes
Fe2 C14 C10 69.91(8) yes
Fe2 C14 C13 69.41(8) yes
C10 C14 C13 108.21(13) yes
O2 C16 C2 115.27(10) yes
O2 C16 C17 125.47(9) yes
C2 C16 C17 119.25(10) yes
C16 C17 C18 121.98(9) yes
C4 C18 C17 118.63(10) yes
C4 C18 C19 124.12(10) yes
C17 C18 C19 117.25(9) yes
Fe1 C19 C18 127.85(7) yes
Fe1 C19 C20 68.30(6) yes
Fe1 C19 C23 68.77(6) yes
C18 C19 C20 124.12(9) yes
C18 C19 C23 129.00(9) yes
C20 C19 C23 106.88(9) yes
Fe1 C20 C19 70.62(6) yes
Fe1 C20 C21 69.67(7) yes
C19 C20 C21 108.48(9) yes
Fe1 C21 C20 69.40(7) yes
Fe1 C21 C22 69.76(7) yes
C20 C21 C22 108.04(10) yes
Fe1 C22 C21 69.42(6) yes
Fe1 C22 C23 69.64(7) yes
C21 C22 C23 108.14(10) yes
Fe1 C23 C19 70.37(6) yes
Fe1 C23 C22 69.52(6) yes
C19 C23 C22 108.44(9) yes
Fe1 C24 C25 69.30(7) yes
Fe1 C24 C28 69.59(7) yes
C25 C24 C28 108.11(11) yes
Fe1 C25 C24 69.91(7) yes
Fe1 C25 C26 69.13(6) yes
C24 C25 C26 107.83(10) yes
Fe1 C26 C25 69.90(6) yes
Fe1 C26 C27 69.76(6) yes
C25 C26 C27 108.14(10) yes
Fe1 C27 C26 69.21(6) yes
Fe1 C27 C28 69.97(7) yes
C26 C27 C28 107.93(11) yes
Fe1 C28 C24 69.67(7) yes
Fe1 C28 C27 69.23(7) yes
C24 C28 C27 107.98(10) yes
O1 C1 H1A 109.472 no
O1 C1 H1B 109.463 no
O1 C1 H1C 109.472 no
H1A C1 H1B 109.474 no
H1A C1 H1C 109.476 no
H1B C1 H1C 109.471 no
C2 C3 H3 119.051 no
C4 C3 H3 119.052 no
Fe2 C6 H6 125.412 no
C5 C6 H6 127.274 no
C7 C6 H6 124.475 no
Fe2 C7 H7 123.506 no
C6 C7 H7 125.096 no
C8 C7 H7 126.884 no
Fe2 C8 H8 124.018 no
C7 C8 H8 124.921 no
C9 C8 H8 126.969 no
Fe2 C9 H9 126.790 no
C5 C9 H9 125.974 no
C8 C9 H9 125.562 no
Fe2 C10 H10 126.366 no
C11 C10 H10 127.972 no
C14 C10 H10 124.229 no
Fe2 C11 H11 125.842 no
C10 C11 H11 122.073 no
C12 C11 H11 129.834 no
Fe2 C12 H12 123.018 no
C11 C12 H12 125.692 no
C13 C12 H12 125.979 no
Fe2 C13 H13 122.852 no
C12 C13 H13 126.179 no
C14 C13 H13 125.995 no
Fe2 C14 H14 123.703 no
C10 C14 H14 125.513 no
C13 C14 H14 126.186 no
O2 C15 H15A 109.474 no
O2 C15 H15B 109.476 no
O2 C15 H15C 109.476 no
H15A C15 H15B 109.467 no
H15A C15 H15C 109.473 no
H15B C15 H15C 109.460 no
C16 C17 H17 119.009 no
C18 C17 H17 119.011 no
Fe1 C20 H20 123.952 no
C19 C20 H20 124.218 no
C21 C20 H20 127.271 no
Fe1 C21 H21 125.761 no
C20 C21 H21 124.907 no
C22 C21 H21 127.050 no
Fe1 C22 H22 124.799 no
C21 C22 H22 126.009 no
C23 C22 H22 125.809 no
Fe1 C23 H23 122.949 no
C19 C23 H23 125.999 no
C22 C23 H23 125.453 no
Fe1 C24 H24 122.406 no
C25 C24 H24 125.001 no
C28 C24 H24 126.653 no
Fe1 C25 H25 125.289 no
C24 C25 H25 126.282 no
C26 C25 H25 125.870 no
Fe1 C26 H26 122.892 no
C25 C26 H26 124.227 no
C27 C26 H26 127.510 no
Fe1 C27 H27 124.342 no
C26 C27 H27 128.149 no
C28 C27 H27 123.866 no
Fe1 C28 H28 126.018 no
C24 C28 H28 125.317 no
C27 C28 H28 126.696 no

loop_
_geom_bond_atom_site_label_1
_geom_bond_atom_site_label_2
_geom_bond_distance
_geom_bond_publ_flag
Fe1 C19 2.0686(10) yes
Fe1 C20 2.0374(11) yes
Fe1 C21 2.0410(12) yes
Fe1 C22 2.0455(11) yes
Fe1 C23 2.0472(10) yes
Fe1 C24 2.0531(13) yes
Fe1 C25 2.0450(11) yes
Fe1 C26 2.0347(10) yes
Fe1 C27 2.0421(12) yes
Fe1 C28 2.0520(12) yes
Fe2 C5 2.0743(10) yes
Fe2 C6 2.0414(11) yes
Fe2 C7 2.0372(13) yes
Fe2 C8 2.0429(12) yes
Fe2 C9 2.0547(12) yes
Fe2 C10 2.0556(14) yes
Fe2 C11 2.0436(13) yes
Fe2 C12 2.0435(13) yes
Fe2 C13 2.0464(12) yes
Fe2 C14 2.0514(14) yes
O1 C1 1.4290(14) yes
O1 C2 1.3640(15) yes
O2 C15 1.4204(16) yes
O2 C16 1.3668(14) yes
C2 C3 1.3813(15) yes
C2 C16 1.4124(14) yes
C3 C4 1.4093(16) yes
C4 C5 1.4813(15) yes
C4 C18 1.4030(14) yes
C5 C6 1.4300(16) yes
C5 C9 1.4344(16) yes
C6 C7 1.4324(15) yes
C7 C8 1.4246(18) yes
C8 C9 1.4237(17) yes
C10 C11 1.422(2) yes
C10 C14 1.421(2) yes
C11 C12 1.4241(19) yes
C12 C13 1.418(2) yes
C13 C14 1.429(2) yes
C16 C17 1.3810(16) yes
C17 C18 1.4121(15) yes
C18 C19 1.4784(16) yes
C19 C20 1.4408(14) yes
C19 C23 1.4368(15) yes
C20 C21 1.4259(16) yes
C21 C22 1.4253(15) yes
C22 C23 1.4279(17) yes
C24 C25 1.4279(17) yes
C24 C28 1.4288(17) yes
C25 C26 1.4280(17) yes
C26 C27 1.4287(15) yes
C27 C28 1.4270(19) yes
C1 H1A 0.980 no
C1 H1B 0.980 no
C1 H1C 0.980 no
C3 H3 0.950 no
C6 H6 0.940 no
C7 H7 0.959 no
C8 H8 0.940 no
C9 H9 0.927 no
C10 H10 0.903 no
C11 H11 0.952 no
C12 H12 0.958 no
C13 H13 0.943 no
C14 H14 0.965 no
C15 H15A 0.980 no
C15 H15B 0.980 no
C15 H15C 0.980 no
C17 H17 0.950 no
C20 H20 0.924 no
C21 H21 0.957 no
C22 H22 0.949 no
C23 H23 0.955 no
C24 H24 0.969 no
C25 H25 0.940 no
C26 H26 0.958 no
C27 H27 0.935 no
C28 H28 0.955 no

loop_
_geom_contact_atom_site_label_1
_geom_contact_atom_site_label_2
_geom_contact_distance
_geom_contact_publ_flag
_geom_contact_site_symmetry_2
O1 O2 2.5817(11) no .
C1 C3 2.8165(18) no .
C2 C18 2.8193(16) no .
C3 C9 3.1278(16) no .
C3 C10 3.5954(17) no .
C3 C17 2.7623(14) no .
C4 C16 2.8164(15) no .
C4 C23 3.2332(16) no .
C5 C19 3.0459(14) no .
C5 C23 3.0947(15) no .
C6 C18 3.3040(14) no .
C6 C19 3.2845(13) no .
C6 C23 3.0285(14) no .
C15 C17 2.8143(18) no .
C17 C20 3.0109(16) no .
O1 O1 3.2832(13) no 3_566
O1 C1 3.4619(17) no 3_566
O1 C2 3.4556(14) no 3_566
O1 C9 3.2694(15) no 3_556
O2 C10 3.4067(18) no 3_566
C1 O1 3.4619(17) no 3_566
C1 C2 3.3749(17) no 3_566
C1 C4 3.5712(17) no 3_556
C1 C24 3.5644(17) no 3_556
C2 O1 3.4556(14) no 3_566
C2 C1 3.3749(17) no 3_566
C4 C1 3.5712(17) no 3_556
C6 C27 3.5104(18) no 2_555
C7 C27 3.5233(18) no 2_555
C8 C11 3.5976(17) no 1_545
C9 O1 3.2694(15) no 3_556
C10 O2 3.4067(18) no 3_566
C11 C8 3.5976(17) no 1_565
C12 C25 3.5787(19) no 4_555
C20 C22 3.4566(15) no 2_555
C21 C22 3.5347(16) no 2_555
C22 C20 3.4566(15) no 2_545
C22 C21 3.5347(16) no 2_545
C24 C1 3.5644(17) no 3_556
C25 C12 3.5787(19) no 4_454
C27 C6 3.5104(18) no 2_545
C27 C7 3.5233(18) no 2_545
Fe1 H17 3.3615 no .
Fe2 H3 3.1952 no .
O1 H3 2.6461 no .
O2 H17 2.6500 no .
C1 H3 2.5081 no .
C2 H1A 2.6418 no .
C2 H1B 2.5859 no .
C2 H1C 3.1935 no .
C2 H17 3.2661 no .
C3 H1A 2.7510 no .
C3 H1B 2.7484 no .
C3 H9 3.0731 no .
C3 H10 3.1979 no .
C4 H6 2.9522 no .
C4 H9 2.8494 no .
C4 H10 3.5971 no .
C4 H23 3.1861 no .
C4 H17 3.2758 no .
C5 H3 2.6029 no .
C5 H7 3.2411 no .
C5 H8 3.2291 no .
C5 H10 3.5177 no .
C5 H23 2.7323 no .
C6 H8 3.2137 no .
C6 H9 3.2021 no .
C6 H11 3.4144 no .
C6 H23 2.7580 no .
C7 H9 3.1978 no .
C7 H12 3.3202 no .
C7 H23 3.2698 no .
C8 H6 3.2109 no .
C8 H13 3.3582 no .
C8 H23 3.5439 no .
C9 H3 2.9157 no .
C9 H6 3.2193 no .
C9 H7 3.2337 no .
C9 H14 3.4757 no .
C9 H23 3.2564 no .
C10 H3 3.0444 no .
C10 H12 3.2262 no .
C10 H13 3.2170 no .
C11 H6 3.4065 no .
C11 H13 3.2121 no .
C11 H14 3.2268 no .
C12 H7 3.3284 no .
C12 H10 3.1815 no .
C12 H14 3.2304 no .
C13 H8 3.3724 no .
C13 H10 3.1732 no .
C13 H11 3.2331 no .
C14 H3 3.0388 no .
C14 H9 3.5128 no .
C14 H11 3.2005 no .
C14 H12 3.2235 no .
C15 H17 2.5059 no .
C16 H3 3.2665 no .
C16 H15A 2.6207 no .
C16 H15B 2.5981 no .
C16 H15C 3.1915 no .
C17 H20 2.8437 no .
C17 H15A 2.7663 no .
C17 H15B 2.7249 no .
C17 H24 3.1614 no .
C18 H20 2.8277 no .
C18 H3 3.2768 no .
C18 H6 3.3482 no .
C18 H23 2.9537 no .
C18 H24 3.4067 no .
C19 H21 3.2456 no .
C19 H22 3.2390 no .
C19 H6 3.1414 no .
C19 H17 2.5952 no .
C19 H24 3.4410 no .
C20 H22 3.2231 no .
C20 H23 3.2341 no .
C20 H17 2.6942 no .
C20 H25 3.3990 no .
C21 H23 3.2286 no .
C21 H26 3.3033 no .
C22 H20 3.2022 no .
C22 H27 3.3498 no .
C23 H20 3.1972 no .
C23 H21 3.2376 no .
C23 H6 3.0228 no .
C23 H28 3.4569 no .
C24 H17 3.3296 no .
C24 H26 3.2250 no .
C24 H27 3.2036 no .
C25 H20 3.3720 no .
C25 H17 3.3864 no .
C25 H27 3.2218 no .
C25 H28 3.2312 no .
C26 H21 3.3516 no .
C26 H24 3.2385 no .
C26 H28 3.2333 no .
C27 H22 3.3610 no .
C27 H24 3.2464 no .
C27 H25 3.2191 no .
C28 H23 3.4057 no .
C28 H25 3.2202 no .
C28 H26 3.2382 no .
H1A H3 2.2632 no .
H1A H10 3.3185 no .
H1A H14 3.2379 no .
H1B H3 2.3319 no .
H1C H3 3.4793 no .
H20 H21 2.5335 no .
H20 H17 2.3349 no .
H20 H25 3.2259 no .
H3 H9 2.7626 no .
H3 H10 2.7469 no .
H3 H14 2.7096 no .
H21 H22 2.5600 no .
H21 H26 3.1364 no .
H22 H23 2.5374 no .
H22 H27 3.1803 no .
H6 H7 2.5160 no .
H6 H11 3.2669 no .
H6 H23 3.0288 no .
H7 H8 2.5385 no .
H7 H12 3.1275 no .
H8 H9 2.5284 no .
H8 H13 3.1890 no .
H9 H14 3.3750 no .
H10 H11 2.4848 no .
H10 H14 2.4902 no .
H11 H12 2.5933 no .
H12 H13 2.5374 no .
H13 H14 2.5526 no .
H15A H17 2.3117 no .
H15A H24 3.5582 no .
H15B H17 2.2731 no .
H15C H17 3.4766 no .
H23 H28 3.2723 no .
H17 H24 2.9497 no .
H17 H25 3.1194 no .
H24 H25 2.5405 no .
H24 H28 2.5598 no .
H25 H26 2.5175 no .
H26 H27 2.5892 no .
H27 H28 2.5183 no .
Fe1 H6 3.5102 no 2_545
O1 H1A 2.8184 no 3_566
O1 H9 2.5216 no 3_556
O1 H10 2.8977 no 3_566
O2 H1A 2.9414 no 3_566
O2 H9 2.7948 no 3_556
O2 H10 2.8757 no 3_566
C1 H9 3.2346 no 3_556
C1 H24 2.9863 no 3_556
C1 H28 3.1138 no 3_556
C2 H1A 2.8147 no 3_566
C2 H1B 3.3046 no 3_556
C2 H1C 3.4201 no 3_566
C2 H9 3.1146 no 3_556
C3 H1A 3.5948 no 3_566
C3 H1B 3.0359 no 3_556
C4 H1B 2.8420 no 3_556
C5 H1B 3.5309 no 3_556
C6 H22 3.3075 no 2_555
C6 H26 3.3189 no 2_555
C6 H27 2.9127 no 2_555
C7 H7 3.2278 no 3_656
C7 H12 3.2117 no 3_656
C7 H26 3.1206 no 2_555
C7 H27 2.9642 no 2_555
C8 H7 3.5884 no 3_656
C8 H11 3.0042 no 1_545
C8 H26 3.2052 no 4_545
C9 H1C 3.5676 no 3_556
C9 H10 3.5344 no 1_545
C10 H8 3.3687 no 1_565
C10 H15C 3.4369 no 3_566
C10 H25 3.0510 no 4_555
C11 H8 2.9399 no 1_565
C11 H25 2.9470 no 4_555
C11 H26 3.3127 no 4_555
C12 H20 3.1400 no 4_555
C12 H7 3.3482 no 3_656
C12 H25 2.9157 no 4_555
C12 H26 3.5189 no 4_555
C13 H20 3.1597 no 4_555
C13 H15B 3.2945 no 4_555
C13 H17 3.5344 no 4_555
C13 H25 3.0113 no 4_555
C14 H15A 3.5857 no 4_555
C14 H15B 3.5672 no 4_555
C14 H15C 3.3343 no 3_566
C14 H25 3.0883 no 4_555
C15 H13 3.5573 no 4_454
C15 H14 3.5493 no 4_454
C15 H25 3.4740 no 2_455
C16 H1A 2.8772 no 3_566
C16 H1B 3.3649 no 3_556
C16 H1C 3.5257 no 3_566
C16 H9 3.2450 no 3_556
C16 H28 3.4764 no 1_565
C17 H1B 3.1508 no 3_556
C17 H28 3.0015 no 1_565
C18 H1B 2.8893 no 3_556
C18 H22 3.5425 no 2_555
C18 H28 3.2995 no 1_565
C19 H22 2.8188 no 2_555
C20 H22 2.6438 no 2_555
C20 H12 3.4078 no 4_454
C20 H27 3.1432 no 1_565
C20 H28 3.4407 no 1_565
C21 H22 2.9067 no 2_555
C21 H6 3.1298 no 2_545
C21 H12 3.5123 no 4_454
C21 H23 3.1601 no 2_555
C22 H22 3.2224 no 2_555
C22 H6 2.9548 no 2_545
C22 H27 3.1212 no 2_555
C23 H21 3.5834 no 2_545
C23 H22 3.1831 no 2_555
C23 H27 3.2066 no 2_555
C24 H1A 3.4861 no 3_556
C24 H1B 3.3610 no 3_556
C24 H1C 3.2595 no 3_556
C24 H13 3.3837 no 4_444
C24 H15B 3.2979 no 1_545
C24 H15C 3.3462 no 2_445
C25 H8 3.2140 no 4_444
C25 H13 3.3417 no 4_444
C25 H15C 3.0450 no 2_445
C26 H6 3.1949 no 2_545
C26 H7 2.9655 no 2_545
C26 H8 2.7859 no 4_444
C26 H13 3.0606 no 4_444
C27 H20 2.9362 no 1_545
C27 H6 3.0169 no 2_545
C27 H7 3.0582 no 2_545
C27 H13 2.9229 no 4_444
C28 H1C 2.9807 no 3_556
C28 H20 3.1024 no 1_545
C28 H13 3.1364 no 4_444
C28 H15B 3.3767 no 1_545
C28 H17 3.4774 no 1_545
H1A O1 2.8184 no 3_566
H1A O2 2.9414 no 3_566
H1A C2 2.8147 no 3_566
H1A C3 3.5948 no 3_566
H1A C16 2.8772 no 3_566
H1A C24 3.4861 no 3_556
H1A H24 2.8538 no 3_556
H1A H28 3.1374 no 3_556
H1B C2 3.3046 no 3_556
H1B C3 3.0359 no 3_556
H1B C4 2.8420 no 3_556
H1B C5 3.5309 no 3_556
H1B C16 3.3649 no 3_556
H1B C17 3.1508 no 3_556
H1B C18 2.8893 no 3_556
H1B C24 3.3610 no 3_556
H1B H3 3.5263 no 3_556
H1B H9 3.2347 no 3_556
H1B H24 2.6609 no 3_556
H1B H28 3.4538 no 3_556
H1C C2 3.4201 no 3_566
H1C C9 3.5676 no 3_556
H1C C16 3.5257 no 3_566
H1C C24 3.2595 no 3_556
H1C C28 2.9807 no 3_556
H1C H9 3.2756 no 3_556
H1C H10 3.5035 no 3_566
H1C H23 3.1080 no 3_556
H1C H24 2.9394 no 3_556
H1C H28 2.3590 no 3_556
H20 C12 3.1400 no 4_454
H20 C13 3.1597 no 4_454
H20 C27 2.9362 no 1_565
H20 C28 3.1024 no 1_565
H20 H22 2.9835 no 2_555
H20 H12 2.8629 no 4_454
H20 H13 2.9090 no 4_454
H20 H27 2.5626 no 1_565
H20 H28 2.9005 no 1_565
H3 H1B 3.5263 no 3_556
H21 C23 3.5834 no 2_555
H21 H22 3.3829 no 2_555
H21 H6 2.8475 no 2_545
H21 H11 3.0192 no 2_545
H21 H12 3.0428 no 4_454
H21 H23 2.8802 no 2_555
H22 C6 3.3075 no 2_545
H22 C18 3.5425 no 2_545
H22 C19 2.8188 no 2_545
H22 C20 2.6438 no 2_545
H22 C21 2.9067 no 2_545
H22 C22 3.2224 no 2_545
H22 C23 3.1831 no 2_545
H22 H20 2.9835 no 2_545
H22 H21 3.3829 no 2_545
H22 H6 2.4653 no 2_545
H22 H27 3.0286 no 2_555
H22 H28 3.3621 no 2_555
H6 Fe1 3.5102 no 2_555
H6 C21 3.1298 no 2_555
H6 C22 2.9548 no 2_555
H6 C26 3.1949 no 2_555
H6 C27 3.0169 no 2_555
H6 H21 2.8475 no 2_555
H6 H22 2.4653 no 2_555
H6 H26 2.9018 no 2_555
H6 H27 2.5591 no 2_555
H7 C7 3.2278 no 3_656
H7 C8 3.5884 no 3_656
H7 C12 3.3482 no 3_656
H7 C26 2.9655 no 2_555
H7 C27 3.0582 no 2_555
H7 H7 2.5607 no 3_656
H7 H8 3.2924 no 3_656
H7 H12 2.6031 no 3_656
H7 H26 2.4790 no 2_555
H7 H27 2.6845 no 2_555
H8 C10 3.3687 no 1_545
H8 C11 2.9399 no 1_545
H8 C25 3.2140 no 4_545
H8 C26 2.7859 no 4_545
H8 H7 3.2924 no 3_656
H8 H10 3.3314 no 1_545
H8 H11 2.4510 no 1_545
H8 H12 3.5665 no 3_656
H8 H25 3.1727 no 4_545
H8 H26 2.3610 no 4_545
H9 O1 2.5216 no 3_556
H9 O2 2.7948 no 3_556
H9 C1 3.2346 no 3_556
H9 C2 3.1146 no 3_556
H9 C16 3.2450 no 3_556
H9 H1B 3.2347 no 3_556
H9 H1C 3.2756 no 3_556
H9 H10 3.0663 no 1_545
H10 O1 2.8977 no 3_566
H10 O2 2.8757 no 3_566
H10 C9 3.5344 no 1_565
H10 H1C 3.5035 no 3_566
H10 H8 3.3314 no 1_565
H10 H9 3.0663 no 1_565
H10 H15C 3.4123 no 3_566
H10 H25 3.5420 no 4_555
H11 C8 3.0042 no 1_565
H11 H21 3.0192 no 2_555
H11 H8 2.4510 no 1_565
H11 H12 3.3798 no 3_666
H11 H25 3.4149 no 4_555
H11 H26 3.5319 no 2_555
H11 H26 3.1119 no 4_555
H12 C7 3.2117 no 3_656
H12 C20 3.4078 no 4_555
H12 C21 3.5123 no 4_555
H12 H20 2.8629 no 4_555
H12 H21 3.0428 no 4_555
H12 H7 2.6031 no 3_656
H12 H8 3.5665 no 3_656
H12 H11 3.3798 no 3_666
H12 H25 3.4057 no 4_555
H12 H26 3.5083 no 4_555
H12 H27 3.3438 no 4_545
H13 C15 3.5573 no 4_555
H13 C24 3.3837 no 4_545
H13 C25 3.3417 no 4_545
H13 C26 3.0606 no 4_545
H13 C27 2.9229 no 4_545
H13 C28 3.1364 no 4_545
H13 H20 2.9090 no 4_555
H13 H15A 3.5636 no 4_555
H13 H15B 2.7413 no 4_555
H13 H17 3.1954 no 4_555
H13 H25 3.5458 no 4_555
H13 H26 3.5185 no 4_545
H13 H27 3.2710 no 4_545
H14 C15 3.5493 no 4_555
H14 H15A 3.2519 no 4_555
H14 H15B 3.2857 no 4_555
H14 H15C 3.2827 no 3_566
H14 H15C 3.5299 no 4_555
H14 H24 3.2858 no 3_556
H15A C14 3.5857 no 4_454
H15A H13 3.5636 no 4_454
H15A H14 3.2519 no 4_454
H15A H15B 3.3089 no 2_445
H15A H15C 3.0377 no 2_445
H15B C13 3.2945 no 4_454
H15B C14 3.5672 no 4_454
H15B C24 3.2979 no 1_565
H15B C28 3.3767 no 1_565
H15B H13 2.7413 no 4_454
H15B H14 3.2857 no 4_454
H15B H15A 3.3089 no 2_455
H15B H24 3.2790 no 1_565
H15B H28 3.3541 no 1_565
H15C C10 3.4369 no 3_566
H15C C14 3.3343 no 3_566
H15C C24 3.3462 no 2_455
H15C C25 3.0450 no 2_455
H15C H10 3.4123 no 3_566
H15C H14 3.2827 no 3_566
H15C H14 3.5299 no 4_454
H15C H15A 3.0377 no 2_455
H15C H24 3.1544 no 2_455
H15C H25 2.5398 no 2_455
H23 C21 3.1601 no 2_545
H23 H1C 3.1080 no 3_556
H23 H21 2.8802 no 2_545
H23 H27 3.2091 no 2_555
H17 C13 3.5344 no 4_454
H17 C28 3.4774 no 1_565
H17 H13 3.1954 no 4_454
H17 H28 3.0270 no 1_565
H24 C1 2.9863 no 3_556
H24 H1A 2.8538 no 3_556
H24 H1B 2.6609 no 3_556
H24 H1C 2.9394 no 3_556
H24 H14 3.2858 no 3_556
H24 H15B 3.2790 no 1_545
H24 H15C 3.1544 no 2_445
H25 C10 3.0510 no 4_454
H25 C11 2.9470 no 4_454
H25 C12 2.9157 no 4_454
H25 C13 3.0113 no 4_454
H25 C14 3.0883 no 4_454
H25 C15 3.4740 no 2_445
H25 H8 3.1727 no 4_444
H25 H10 3.5420 no 4_454
H25 H11 3.4149 no 4_454
H25 H12 3.4057 no 4_454
H25 H13 3.5458 no 4_454
H25 H15C 2.5398 no 2_445
H26 C6 3.3189 no 2_545
H26 C7 3.1206 no 2_545
H26 C8 3.2052 no 4_444
H26 C11 3.3127 no 4_454
H26 C12 3.5189 no 4_454
H26 H6 2.9018 no 2_545
H26 H7 2.4790 no 2_545
H26 H8 2.3610 no 4_444
H26 H11 3.5319 no 2_545
H26 H11 3.1119 no 4_454
H26 H12 3.5083 no 4_454
H26 H13 3.5185 no 4_444
H27 C6 2.9127 no 2_545
H27 C7 2.9642 no 2_545
H27 C20 3.1432 no 1_545
H27 C22 3.1212 no 2_545
H27 C23 3.2066 no 2_545
H27 H20 2.5626 no 1_545
H27 H22 3.0286 no 2_545
H27 H6 2.5591 no 2_545
H27 H7 2.6845 no 2_545
H27 H12 3.3438 no 4_444
H27 H13 3.2710 no 4_444
H27 H23 3.2091 no 2_545
H28 C1 3.1138 no 3_556
H28 C16 3.4764 no 1_545
H28 C17 3.0015 no 1_545
H28 C18 3.2995 no 1_545
H28 C20 3.4407 no 1_545
H28 H1A 3.1374 no 3_556
H28 H1B 3.4538 no 3_556
H28 H1C 2.3590 no 3_556
H28 H20 2.9005 no 1_545
H28 H22 3.3621 no 2_545
H28 H15B 3.3541 no 1_545
H28 H17 3.0270 no 1_545

loop_
_geom_torsion_atom_site_label_1
_geom_torsion_atom_site_label_2
_geom_torsion_atom_site_label_3
_geom_torsion_atom_site_label_4
_geom_torsion
_geom_torsion_publ_flag
C19 Fe1 C20 C19 0.00(4) no
C19 Fe1 C20 C21 119.25(7) no
C20 Fe1 C19 C18 117.09(10) no
C20 Fe1 C19 C20 0.00(5) no
C20 Fe1 C19 C23 -119.33(8) no
C19 Fe1 C21 C20 -37.90(4) no
C19 Fe1 C21 C22 81.52(5) no
C21 Fe1 C19 C18 154.86(8) no
C21 Fe1 C19 C20 37.77(4) no
C21 Fe1 C19 C23 -81.56(5) no
C19 Fe1 C22 C21 -81.94(5) no
C19 Fe1 C22 C23 37.67(4) no
C22 Fe1 C19 C18 -161.23(9) no
C22 Fe1 C19 C20 81.68(5) no
C22 Fe1 C19 C23 -37.65(5) no
C19 Fe1 C23 C19 0.00(5) no
C19 Fe1 C23 C22 -119.45(8) no
C23 Fe1 C19 C18 -123.58(10) no
C23 Fe1 C19 C20 119.33(8) no
C23 Fe1 C19 C23 0.00(5) no
C19 Fe1 C24 C25 119.63(5) no
C19 Fe1 C24 C28 -120.69(5) no
C24 Fe1 C19 C18 -2.95(9) no
C24 Fe1 C19 C20 -120.04(5) no
C24 Fe1 C19 C23 120.63(5) no
C19 Fe1 C25 C24 -80.29(6) no
C19 Fe1 C25 C26 160.48(4) no
C25 Fe1 C19 C18 39.98(9) no
C25 Fe1 C19 C20 -77.11(6) no
C25 Fe1 C19 C23 163.56(5) no
C19 Fe1 C26 C25 -50.35(14) no
C19 Fe1 C26 C27 -169.58(10) no
C26 Fe1 C19 C18 77.26(15) no
C26 Fe1 C19 C20 -39.83(14) no
C26 Fe1 C19 C23 -159.16(11) no
C19 Fe1 C27 C26 169.21(10) no
C19 Fe1 C27 C28 49.94(15) no
C27 Fe1 C19 C18 -82.89(15) no
C27 Fe1 C19 C20 160.02(12) no
C27 Fe1 C19 C23 40.69(15) no
C19 Fe1 C28 C24 79.37(6) no
C19 Fe1 C28 C27 -161.12(4) no
C28 Fe1 C19 C18 -45.68(9) no
C28 Fe1 C19 C20 -162.77(5) no
C28 Fe1 C19 C23 77.90(6) no
C20 Fe1 C21 C20 -0.00(4) no
C20 Fe1 C21 C22 119.42(7) no
C21 Fe1 C20 C19 -119.25(7) no
C21 Fe1 C20 C21 -0.00(4) no
C20 Fe1 C22 C21 -37.74(5) no
C20 Fe1 C22 C23 81.88(5) no
C22 Fe1 C20 C19 -81.61(5) no
C22 Fe1 C20 C21 37.64(5) no
C20 Fe1 C23 C19 37.87(5) no
C20 Fe1 C23 C22 -81.58(5) no
C23 Fe1 C20 C19 -37.68(5) no
C23 Fe1 C20 C21 81.57(5) no
C20 Fe1 C24 C25 76.41(6) no
C20 Fe1 C24 C28 -163.92(4) no
C24 Fe1 C20 C19 80.14(6) no
C24 Fe1 C20 C21 -160.61(5) no
C20 Fe1 C25 C24 -122.37(5) no
C20 Fe1 C25 C26 118.40(5) no
C25 Fe1 C20 C19 121.77(5) no
C25 Fe1 C20 C21 -118.98(5) no
C20 Fe1 C26 C25 -79.87(6) no
C20 Fe1 C26 C27 160.90(5) no
C26 Fe1 C20 C19 164.25(5) no
C26 Fe1 C20 C21 -76.50(6) no
C20 Fe1 C27 C26 -46.27(14) no
C20 Fe1 C27 C28 -165.54(9) no
C27 Fe1 C20 C19 -162.01(10) no
C27 Fe1 C20 C21 -42.76(13) no
C21 Fe1 C22 C21 -0.00(5) no
C21 Fe1 C22 C23 119.61(9) no
C22 Fe1 C21 C20 -119.42(8) no
C22 Fe1 C21 C22 -0.00(6) no
C21 Fe1 C23 C19 81.89(5) no
C21 Fe1 C23 C22 -37.56(5) no
C23 Fe1 C21 C20 -81.85(5) no
C23 Fe1 C21 C22 37.57(5) no
C21 Fe1 C24 C25 38.89(15) no
C21 Fe1 C24 C28 158.57(10) no
C24 Fe1 C21 C20 50.53(14) no
C24 Fe1 C21 C22 169.95(11) no
C21 Fe1 C25 C24 -164.72(5) no
C21 Fe1 C25 C26 76.05(6) no
C25 Fe1 C21 C20 79.36(6) no
C25 Fe1 C21 C22 -161.23(5) no
C21 Fe1 C26 C25 -121.18(5) no
C21 Fe1 C26 C27 119.59(5) no
C26 Fe1 C21 C20 120.62(5) no
C26 Fe1 C21 C22 -119.97(5) no
C21 Fe1 C27 C26 -77.42(6) no
C21 Fe1 C27 C28 163.30(4) no
C27 Fe1 C21 C20 162.22(4) no
C27 Fe1 C21 C22 -78.37(6) no
C21 Fe1 C28 C24 -159.96(9) no
C21 Fe1 C28 C27 -40.45(13) no
C28 Fe1 C21 C20 -168.24(9) no
C28 Fe1 C21 C22 -48.83(13) no
C22 Fe1 C23 C19 119.45(8) no
C22 Fe1 C23 C22 0.00(5) no
C23 Fe1 C22 C21 -119.61(9) no
C23 Fe1 C22 C23 0.00(5) no
C22 Fe1 C24 C25 -160.13(12) no
C22 Fe1 C24 C28 -40.45(16) no
C24 Fe1 C22 C21 -169.74(12) no
C24 Fe1 C22 C23 -50.13(16) no
C22 Fe1 C25 C24 161.82(10) no
C22 Fe1 C25 C26 42.59(15) no
C25 Fe1 C22 C21 45.84(15) no
C25 Fe1 C22 C23 165.45(10) no
C22 Fe1 C26 C25 -162.49(5) no
C22 Fe1 C26 C27 78.28(6) no
C26 Fe1 C22 C21 76.99(6) no
C26 Fe1 C22 C23 -163.40(5) no
C22 Fe1 C27 C26 -119.15(6) no
C22 Fe1 C27 C28 121.57(5) no
C27 Fe1 C22 C21 118.91(5) no
C27 Fe1 C22 C23 -121.48(5) no
C22 Fe1 C28 C24 164.39(5) no
C22 Fe1 C28 C27 -76.10(6) no
C28 Fe1 C22 C21 160.16(5) no
C28 Fe1 C22 C23 -80.23(7) no
C23 Fe1 C24 C25 162.52(5) no
C23 Fe1 C24 C28 -77.81(7) no
C24 Fe1 C23 C19 -79.51(6) no
C24 Fe1 C23 C22 161.04(5) no
C23 Fe1 C26 C25 167.79(10) no
C23 Fe1 C26 C27 48.56(14) no
C26 Fe1 C23 C19 160.03(10) no
C26 Fe1 C23 C22 40.58(14) no
C23 Fe1 C27 C26 -160.47(5) no
C23 Fe1 C27 C28 80.26(7) no
C27 Fe1 C23 C19 -164.34(5) no
C27 Fe1 C23 C22 76.21(7) no
C23 Fe1 C28 C24 121.69(5) no
C23 Fe1 C28 C27 -118.80(5) no
C28 Fe1 C23 C19 -121.68(5) no
C28 Fe1 C23 C22 118.87(5) no
C24 Fe1 C25 C24 0.00(6) no
C24 Fe1 C25 C26 -119.24(9) no
C25 Fe1 C24 C25 0.00(6) no
C25 Fe1 C24 C28 119.68(9) no
C24 Fe1 C26 C25 37.70(5) no
C24 Fe1 C26 C27 -81.53(5) no
C26 Fe1 C24 C25 -37.88(5) no
C26 Fe1 C24 C28 81.80(5) no
C24 Fe1 C27 C26 81.71(6) no
C24 Fe1 C27 C28 -37.56(5) no
C27 Fe1 C24 C25 -82.06(6) no
C27 Fe1 C24 C28 37.62(5) no
C24 Fe1 C28 C24 0.00(5) no
C24 Fe1 C28 C27 119.51(8) no
C28 Fe1 C24 C25 -119.68(9) no
C28 Fe1 C24 C28 0.00(5) no
C25 Fe1 C26 C25 0.00(6) no
C25 Fe1 C26 C27 -119.23(8) no
C26 Fe1 C25 C24 119.24(8) no
C26 Fe1 C25 C26 0.00(5) no
C25 Fe1 C27 C26 37.82(5) no
C25 Fe1 C27 C28 -81.45(6) no
C27 Fe1 C25 C24 81.37(6) no
C27 Fe1 C25 C26 -37.87(5) no
C25 Fe1 C28 C24 -37.52(5) no
C25 Fe1 C28 C27 82.00(6) no
C28 Fe1 C25 C24 37.47(5) no
C28 Fe1 C25 C26 -81.76(6) no
C26 Fe1 C27 C26 -0.00(5) no
C26 Fe1 C27 C28 -119.27(9) no
C27 Fe1 C26 C25 119.23(9) no
C27 Fe1 C26 C27 0.00(6) no
C26 Fe1 C28 C24 -81.62(5) no
C26 Fe1 C28 C27 37.89(5) no
C28 Fe1 C26 C25 81.55(6) no
C28 Fe1 C26 C27 -37.68(5) no
C27 Fe1 C28 C24 -119.51(8) no
C27 Fe1 C28 C27 0.00(5) no
C28 Fe1 C27 C26 119.27(9) no
C28 Fe1 C27 C28 0.00(5) no
C5 Fe2 C6 C5 -0.00(5) no
C5 Fe2 C6 C7 -119.03(8) no
C6 Fe2 C5 C4 -122.93(11) no
C6 Fe2 C5 C6 -0.00(5) no
C6 Fe2 C5 C9 119.64(8) no
C5 Fe2 C7 C6 37.70(5) no
C5 Fe2 C7 C8 -81.45(5) no
C7 Fe2 C5 C4 -161.05(10) no
C7 Fe2 C5 C6 -38.12(5) no
C7 Fe2 C5 C9 81.52(5) no
C5 Fe2 C8 C7 81.77(5) no
C5 Fe2 C8 C9 -37.47(5) no
C8 Fe2 C5 C4 154.91(10) no
C8 Fe2 C5 C6 -82.16(6) no
C8 Fe2 C5 C9 37.48(5) no
C5 Fe2 C9 C5 0.00(5) no
C5 Fe2 C9 C8 119.64(9) no
C9 Fe2 C5 C4 117.43(12) no
C9 Fe2 C5 C6 -119.64(9) no
C9 Fe2 C5 C9 0.00(6) no
C5 Fe2 C10 C11 -126.08(5) no
C5 Fe2 C10 C14 114.60(5) no
C10 Fe2 C5 C4 -10.77(11) no
C10 Fe2 C5 C6 112.17(6) no
C10 Fe2 C5 C9 -128.19(6) no
C5 Fe2 C11 C10 75.34(8) no
C5 Fe2 C11 C12 -165.55(5) no
C11 Fe2 C5 C4 -52.80(12) no
C11 Fe2 C5 C6 70.13(8) no
C11 Fe2 C5 C9 -170.23(6) no
C5 Fe2 C13 C12 -173.02(8) no
C5 Fe2 C13 C14 -54.16(14) no
C13 Fe2 C5 C4 70.81(15) no
C13 Fe2 C5 C6 -166.26(10) no
C13 Fe2 C5 C9 -46.62(13) no
C5 Fe2 C14 C10 -84.88(7) no
C5 Fe2 C14 C13 155.59(5) no
C14 Fe2 C5 C4 32.69(11) no
C14 Fe2 C5 C6 155.63(6) no
C14 Fe2 C5 C9 -84.73(7) no
C6 Fe2 C7 C6 -0.00(5) no
C6 Fe2 C7 C8 -119.15(8) no
C7 Fe2 C6 C5 119.03(8) no
C7 Fe2 C6 C7 0.00(5) no
C6 Fe2 C8 C7 38.00(5) no
C6 Fe2 C8 C9 -81.24(5) no
C8 Fe2 C6 C5 81.25(6) no
C8 Fe2 C6 C7 -37.78(5) no
C6 Fe2 C9 C5 -37.47(5) no
C6 Fe2 C9 C8 82.17(6) no
C9 Fe2 C6 C5 37.47(5) no
C9 Fe2 C6 C7 -81.56(5) no
C6 Fe2 C10 C11 -82.30(6) no
C6 Fe2 C10 C14 158.38(5) no
C10 Fe2 C6 C5 -86.89(6) no
C10 Fe2 C6 C7 154.08(5) no
C6 Fe2 C11 C10 115.23(6) no
C6 Fe2 C11 C12 -125.66(6) no
C11 Fe2 C6 C5 -129.35(5) no
C11 Fe2 C6 C7 111.62(6) no
C6 Fe2 C12 C11 73.59(8) no
C6 Fe2 C12 C13 -166.97(5) no
C12 Fe2 C6 C5 -170.34(5) no
C12 Fe2 C6 C7 70.63(7) no
C6 Fe2 C14 C10 -47.08(14) no
C6 Fe2 C14 C13 -166.61(9) no
C14 Fe2 C6 C5 -53.85(13) no
C14 Fe2 C6 C7 -172.88(10) no
C7 Fe2 C8 C7 0.00(5) no
C7 Fe2 C8 C9 -119.24(8) no
C8 Fe2 C7 C6 119.15(8) no
C8 Fe2 C7 C8 0.00(5) no
C7 Fe2 C9 C5 -81.81(6) no
C7 Fe2 C9 C8 37.83(5) no
C9 Fe2 C7 C6 81.50(5) no
C9 Fe2 C7 C8 -37.65(5) no
C7 Fe2 C10 C11 -44.26(12) no
C7 Fe2 C10 C14 -163.58(7) no
C10 Fe2 C7 C6 -54.80(11) no
C10 Fe2 C7 C8 -173.95(8) no
C7 Fe2 C11 C10 158.57(5) no
C7 Fe2 C11 C12 -82.32(7) no
C11 Fe2 C7 C6 -85.44(6) no
C11 Fe2 C7 C8 155.41(5) no
C7 Fe2 C12 C11 113.66(6) no
C7 Fe2 C12 C13 -126.90(6) no
C12 Fe2 C7 C6 -127.63(6) no
C12 Fe2 C7 C8 113.22(6) no
C7 Fe2 C13 C12 70.93(8) no
C7 Fe2 C13 C14 -170.21(5) no
C13 Fe2 C7 C6 -167.26(6) no
C13 Fe2 C7 C8 73.59(7) no
C8 Fe2 C9 C5 -119.64(9) no
C8 Fe2 C9 C8 0.00(6) no
C9 Fe2 C8 C7 119.24(9) no
C9 Fe2 C8 C9 0.00(6) no
C8 Fe2 C11 C10 -167.42(8) no
C8 Fe2 C11 C12 -48.31(13) no
C11 Fe2 C8 C7 -49.61(12) no
C11 Fe2 C8 C9 -168.86(9) no
C8 Fe2 C12 C11 155.99(6) no
C8 Fe2 C12 C13 -84.57(7) no
C12 Fe2 C8 C7 -82.72(7) no
C12 Fe2 C8 C9 158.04(6) no
C8 Fe2 C13 C12 111.87(6) no
C8 Fe2 C13 C14 -129.28(6) no
C13 Fe2 C8 C7 -125.25(6) no
C13 Fe2 C8 C9 115.51(6) no
C8 Fe2 C14 C10 -170.58(5) no
C8 Fe2 C14 C13 69.89(8) no
C14 Fe2 C8 C7 -165.09(5) no
C14 Fe2 C8 C9 75.67(7) no
C9 Fe2 C10 C11 -167.70(5) no
C9 Fe2 C10 C14 72.98(7) no
C10 Fe2 C9 C5 73.48(8) no
C10 Fe2 C9 C8 -166.88(6) no
C9 Fe2 C12 C11 -173.01(9) no
C9 Fe2 C12 C13 -53.57(14) no
C12 Fe2 C9 C5 -164.54(10) no
C12 Fe2 C9 C8 -44.90(14) no
C9 Fe2 C13 C12 154.17(5) no
C9 Fe2 C13 C14 -86.97(7) no
C13 Fe2 C9 C5 158.66(6) no
C13 Fe2 C9 C8 -81.70(7) no
C9 Fe2 C14 C10 -128.45(5) no
C9 Fe2 C14 C13 112.02(6) no
C14 Fe2 C9 C5 114.75(6) no
C14 Fe2 C9 C8 -125.61(6) no
C10 Fe2 C11 C10 -0.00(6) no
C10 Fe2 C11 C12 119.11(10) no
C11 Fe2 C10 C11 -0.00(6) no
C11 Fe2 C10 C14 -119.32(9) no
C10 Fe2 C12 C11 -37.70(6) no
C10 Fe2 C12 C13 81.74(7) no
C12 Fe2 C10 C11 37.87(6) no
C12 Fe2 C10 C14 -81.45(6) no
C10 Fe2 C13 C12 -81.47(7) no
C10 Fe2 C13 C14 37.39(6) no
C13 Fe2 C10 C11 81.65(6) no
C13 Fe2 C10 C14 -37.67(6) no
C10 Fe2 C14 C10 0.00(6) no
C10 Fe2 C14 C13 -119.53(10) no
C14 Fe2 C10 C11 119.32(9) no
C14 Fe2 C10 C14 0.00(6) no
C11 Fe2 C12 C11 -0.00(7) no
C11 Fe2 C12 C13 119.44(11) no
C12 Fe2 C11 C10 -119.11(11) no
C12 Fe2 C11 C12 0.00(7) no
C11 Fe2 C13 C12 -37.69(6) no
C11 Fe2 C13 C14 81.17(7) no
C13 Fe2 C11 C10 -81.61(7) no
C13 Fe2 C11 C12 37.50(6) no
C11 Fe2 C14 C10 37.65(5) no
C11 Fe2 C14 C13 -81.88(6) no
C14 Fe2 C11 C10 -37.56(5) no
C14 Fe2 C11 C12 81.55(7) no
C12 Fe2 C13 C12 0.00(6) no
C12 Fe2 C13 C14 118.85(11) no
C13 Fe2 C12 C11 -119.44(11) no
C13 Fe2 C12 C13 0.00(7) no
C12 Fe2 C14 C10 81.71(7) no
C12 Fe2 C14 C13 -37.82(6) no
C14 Fe2 C12 C11 -81.41(7) no
C14 Fe2 C12 C13 38.03(6) no
C13 Fe2 C14 C10 119.53(11) no
C13 Fe2 C14 C13 0.00(7) no
C14 Fe2 C13 C12 -118.85(11) no
C14 Fe2 C13 C14 -0.00(7) no
C1 O1 C2 C3 -9.09(15) no
C1 O1 C2 C16 172.45(9) no
C15 O2 C16 C2 179.62(11) no
C15 O2 C16 C17 -0.15(18) no
O1 C2 C3 C4 -177.85(9) no
O1 C2 C16 O2 -0.56(14) no
O1 C2 C16 C17 179.23(9) no
C3 C2 C16 O2 -179.12(9) no
C3 C2 C16 C17 0.67(16) no
C16 C2 C3 C4 0.55(16) no
C2 C3 C4 C5 -177.94(9) no
C2 C3 C4 C18 -1.70(16) no
C3 C4 C5 Fe2 -37.98(15) no
C3 C4 C5 C6 -131.18(11) no
C3 C4 C5 C9 52.11(14) no
C3 C4 C18 C17 1.59(14) no
C3 C4 C18 C19 -178.79(9) no
C5 C4 C18 C17 177.61(9) no
C5 C4 C18 C19 -2.76(15) no
C18 C4 C5 Fe2 145.95(9) no
C18 C4 C5 C6 52.74(15) no
C18 C4 C5 C9 -123.97(11) no
Fe2 C5 C6 Fe2 0.0 no
Fe2 C5 C6 C7 59.45(6) no
Fe2 C5 C9 Fe2 0.0 no
Fe2 C5 C9 C8 -58.95(6) no
C4 C5 C6 Fe2 124.70(11) no
C4 C5 C6 C7 -175.85(9) no
C4 C5 C9 Fe2 -124.85(10) no
C4 C5 C9 C8 176.20(9) no
C6 C5 C9 Fe2 57.84(8) no
C6 C5 C9 C8 -1.11(12) no
C9 C5 C6 Fe2 -58.16(8) no
C9 C5 C6 C7 1.29(11) no
Fe2 C6 C7 Fe2 -0.0 no
Fe2 C6 C7 C8 59.47(7) no
C5 C6 C7 Fe2 -60.46(8) no
C5 C6 C7 C8 -0.99(12) no
Fe2 C7 C8 Fe2 0.0 no
Fe2 C7 C8 C9 59.66(7) no
C6 C7 C8 Fe2 -59.36(8) no
C6 C7 C8 C9 0.30(12) no
Fe2 C8 C9 Fe2 0.0 no
Fe2 C8 C9 C5 59.68(7) no
C7 C8 C9 Fe2 -59.18(8) no
C7 C8 C9 C5 0.50(13) no
Fe2 C10 C11 Fe2 -0.0 no
Fe2 C10 C11 C12 -59.49(8) no
Fe2 C10 C14 Fe2 -0.0 no
Fe2 C10 C14 C13 59.03(8) no
C11 C10 C14 Fe2 -58.91(10) no
C11 C10 C14 C13 0.12(14) no
C14 C10 C11 Fe2 59.13(10) no
C14 C10 C11 C12 -0.36(14) no
Fe2 C11 C12 Fe2 -0.0 no
Fe2 C11 C12 C13 -59.37(8) no
C10 C11 C12 Fe2 59.83(10) no
C10 C11 C12 C13 0.46(15) no
Fe2 C12 C13 Fe2 0.0 no
Fe2 C12 C13 C14 -59.62(7) no
C11 C12 C13 Fe2 59.24(10) no
C11 C12 C13 C14 -0.38(15) no
Fe2 C13 C14 Fe2 -0.0 no
Fe2 C13 C14 C10 -59.34(8) no
C12 C13 C14 Fe2 59.51(10) no
C12 C13 C14 C10 0.16(15) no
O2 C16 C17 C18 179.02(10) no
C2 C16 C17 C18 -0.74(16) no
C16 C17 C18 C4 -0.40(15) no
C16 C17 C18 C19 179.95(9) no
C4 C18 C19 Fe1 124.72(10) no
C4 C18 C19 C20 -147.52(9) no
C4 C18 C19 C23 32.48(15) no
C17 C18 C19 Fe1 -55.65(13) no
C17 C18 C19 C20 32.11(14) no
C17 C18 C19 C23 -147.89(9) no
Fe1 C19 C20 Fe1 0.0 no
Fe1 C19 C20 C21 -59.61(6) no
Fe1 C19 C23 Fe1 0.0 no
Fe1 C19 C23 C22 59.30(6) no
C18 C19 C20 Fe1 -121.87(9) no
C18 C19 C20 C21 178.52(8) no
C18 C19 C23 Fe1 122.17(11) no
C18 C19 C23 C22 -178.53(9) no
C20 C19 C23 Fe1 -57.83(7) no
C20 C19 C23 C22 1.47(11) no
C23 C19 C20 Fe1 58.13(7) no
C23 C19 C20 C21 -1.49(11) no
Fe1 C20 C21 Fe1 0.0 no
Fe1 C20 C21 C22 -59.26(6) no
C19 C20 C21 Fe1 60.21(7) no
C19 C20 C21 C22 0.94(11) no
Fe1 C21 C22 Fe1 -0.0 no
Fe1 C21 C22 C23 -59.06(6) no
C20 C21 C22 Fe1 59.04(8) no
C20 C21 C22 C23 -0.02(12) no
Fe1 C22 C23 Fe1 -0.0 no
Fe1 C22 C23 C19 -59.83(6) no
C21 C22 C23 Fe1 58.92(8) no
C21 C22 C23 C19 -0.91(12) no
Fe1 C24 C25 Fe1 0.0 no
Fe1 C24 C25 C26 58.92(6) no
Fe1 C24 C28 Fe1 0.0 no
Fe1 C24 C28 C27 -58.81(7) no
C25 C24 C28 Fe1 58.77(8) no
C25 C24 C28 C27 -0.04(12) no
C28 C24 C25 Fe1 -58.95(8) no
C28 C24 C25 C26 -0.03(12) no
Fe1 C25 C26 Fe1 0.0 no
Fe1 C25 C26 C27 59.50(6) no
C24 C25 C26 Fe1 -59.42(8) no
C24 C25 C26 C27 0.08(12) no
Fe1 C26 C27 Fe1 -0.0 no
Fe1 C26 C27 C28 59.48(6) no
C25 C26 C27 Fe1 -59.58(8) no
C25 C26 C27 C28 -0.11(12) no
Fe1 C27 C28 Fe1 0.0 no
Fe1 C27 C28 C24 59.09(7) no
C26 C27 C28 Fe1 -59.00(8) no
C26 C27 C28 C24 0.09(12) no
